data_2210408
loop_
_publ_author_name
'Westmoreland, Ian'
'Arnold, John'

_publ_section_title
Chloro(<i>p</i>-tolylimido-\k<i>N</i>)[<i>N</i>,<i>N</i>'-(trimethylsilyl)ferrocene-1,1'-diaminato-\k^2^<i>N</i>,<i>N</i>']vanadium(V)
_journal_coeditor_code WM2041
_journal_issue 9
_journal_name_full 'Acta Crystallographica Section E'
_journal_page_first m2272
_journal_page_last m2273
_journal_paper_doi 10.1107/S1600536806032648
_journal_volume 62
_journal_year 2006
_chemical_formula_iupac '[Fe V (C7 H7 N) (C8 H13 N Si)2 Cl]'
_chemical_formula_moiety 'C23 H33 Cl Fe N3 Si2 V'
_chemical_formula_sum 'C23 H33 Cl Fe N3 Si2 V'
_chemical_formula_weight 549.95
_chemical_name_systematic
;
Chloro(p-tolylimido-\kN)[N,N'-(trimethylsilyl)ferrocene-1,1'-
diaminato-\k^2^N,N']vanadium(V)
;
_space_group_IT_number 62
_symmetry_cell_setting orthorhombic
_symmetry_space_group_name_Hall '-P 2ac 2n'
_symmetry_space_group_name_H-M 'P n m a'
_cell_angle_alpha 90
_cell_angle_beta 90
_cell_angle_gamma 90
_cell_formula_units_Z 4
_cell_length_a 14.9810(10)
_cell_length_b 15.4230(10)
_cell_length_c 11.3884(8)
_cell_measurement_reflns_used 3806
_cell_measurement_temperature 147(2)
_cell_measurement_theta_max 24.6
_cell_measurement_theta_min 3.3
_cell_volume 2631.3(3)
_computing_cell_refinement 'SAINT (Bruker, 2002)'
_computing_data_collection 'SMART (Bruker, 1999)'
_computing_data_reduction SAINT
_computing_molecular_graphics 'ORTEP-3 (Farrugia, 1997)'
_computing_publication_material TEXSAN
_computing_structure_refinement 'TEXSAN (Molecular Structure Corporation & Rigaku Corporation, 1998)'
_computing_structure_solution 'SIR92 (Altomare <i>et al.</i>,  1993)'
_diffrn_measured_fraction_theta_full 0.9953
_diffrn_measured_fraction_theta_max 0.9953
_diffrn_measurement_device_type 'Bruker SMART 1000 CCD'
_diffrn_measurement_method \w
_diffrn_radiation_type 'Mo K\a'
_diffrn_radiation_wavelength 0.7107
_diffrn_reflns_av_R_equivalents 0.024
_diffrn_reflns_limit_h_max 17
_diffrn_reflns_limit_h_min 0
_diffrn_reflns_limit_k_max 18
_diffrn_reflns_limit_k_min 0
_diffrn_reflns_limit_l_max 13
_diffrn_reflns_limit_l_min 0
_diffrn_reflns_number 11979
_diffrn_reflns_theta_full 24.72
_diffrn_reflns_theta_max 24.72
_diffrn_standards_number 0
_exptl_absorpt_coefficient_mu 1.114
_exptl_absorpt_correction_T_max 0.828
_exptl_absorpt_correction_T_min 0.728
_exptl_absorpt_correction_type multi-scan
_exptl_absorpt_process_details '(Blessing, 1995)'
_exptl_crystal_colour red
_exptl_crystal_density_diffrn 1.388
_exptl_crystal_density_method 'not measured'
_exptl_crystal_description prism
_exptl_crystal_F_000 1144.00
_exptl_crystal_size_max 0.27
_exptl_crystal_size_mid 0.21
_exptl_crystal_size_min 0.17
_refine_diff_density_max 0.39
_refine_diff_density_min -0.34
_refine_ls_extinction_method none
_refine_ls_goodness_of_fit_ref 1.547
_refine_ls_hydrogen_treatment constr
_refine_ls_number_parameters 157
_refine_ls_number_reflns 1752
_refine_ls_R_factor_all 0.0431
_refine_ls_R_factor_gt 0.0272
_refine_ls_shift/su_max 0.0004
_refine_ls_structure_factor_coef F
_refine_ls_weighting_details 'w = 1/[\s^2^(Fo) + 0.00022|Fo|^2^]'
_refine_ls_weighting_scheme calc
_refine_ls_wR_factor_all 0.0373
_refine_ls_wR_factor_ref 0.0345
_reflns_number_gt 1752
_reflns_number_total 2332
_reflns_threshold_expression I>3\s(I)
_cod_data_source_file wm2041.cif
_cod_data_source_block II
_cod_original_cell_volume 2631.4(3)
_cod_original_sg_symbol_H-M 'P n m a    '
_cod_database_code 2210408
_cod_database_fobs_code 2210408

loop_
_symmetry_equiv_pos_as_xyz
x,y,z
1/2+x,1/2-y,1/2-z
-x,1/2+y,-z
1/2-x,-y,1/2+z
-x,-y,-z
1/2-x,1/2+y,1/2+z
x,1/2-y,z
1/2+x,y,1/2-z

loop_
_atom_site_type_symbol
_atom_site_label
_atom_site_fract_x
_atom_site_fract_y
_atom_site_fract_z
_atom_site_U_iso_or_equiv
_atom_site_adp_type
_atom_site_calc_flag
_atom_site_refinement_flags
_atom_site_occupancy
Fe Fe1 0.58299(3) 0.2500 0.04443(5) 0.0243(2) Uani d S 1.00
V V1 0.79806(4) 0.2500 0.02787(5) 0.0205(2) Uani d S 1.00
Cl Cl1 0.82425(6) 0.2500 0.22308(8) 0.0312(3) Uani d S 1.00
Si Si1 0.80551(5) 0.04670(5) -0.05816(7) 0.0288(2) Uani d . 1.00
N N1 0.75140(10) 0.14290(10) -0.0155(2) 0.0229(6) Uani d . 1.00
N N2 0.9020(2) 0.2500 -0.0222(2) 0.0239(8) Uani d S 1.00
C C1 0.6597(2) 0.1427(2) 0.0163(2) 0.0229(7) Uani d . 1.00
C C2 0.5861(2) 0.1443(2) -0.0634(2) 0.0271(7) Uani d . 1.00
C C3 0.5068(2) 0.1439(2) 0.0044(3) 0.0343(8) Uani d . 1.00
C C4 0.5294(2) 0.1422(2) 0.1236(3) 0.0357(8) Uani d . 1.00
C C5 0.6238(2) 0.1411(2) 0.1326(2) 0.0274(7) Uani d . 1.00
C C6 0.7184(2) -0.0363(2) -0.0836(3) 0.0520(10) Uani d . 1.00
C C7 0.8799(2) 0.0118(2) 0.0627(3) 0.0680(10) Uani d . 1.00
C C8 0.8704(2) 0.0670(2) -0.1930(3) 0.0540(10) Uani d . 1.00
C C9 0.9946(2) 0.2500 -0.0348(3) 0.0220(10) Uani d S 1.00
C C10 1.0348(2) 0.2500 -0.1446(3) 0.0260(10) Uani d S 1.00
C C11 1.1278(2) 0.2500 -0.1522(3) 0.0280(10) Uani d S 1.00
C C12 1.1812(2) 0.2500 -0.0535(3) 0.0260(10) Uani d S 1.00
C C13 1.1396(2) 0.2500 0.0554(3) 0.0300(10) Uani d S 1.00
C C14 1.0472(2) 0.2500 0.0653(3) 0.0250(10) Uani d S 1.00
C C15 1.2809(3) 0.2500 -0.0640(4) 0.0380(10) Uani d S 1.00
H H1 0.5897 0.1454 -0.1466 0.0325 Uiso calc . 1.00
H H2 0.4478 0.1446 -0.0261 0.0412 Uiso calc . 1.00
H H3 0.4886 0.1418 0.1875 0.0429 Uiso calc . 1.00
H H4 0.6573 0.1396 0.2034 0.0329 Uiso calc . 1.00
H H5 1.1751 0.2500 0.1245 0.0354 Uiso calc S 1.00
H H6 1.0201 0.2500 0.1407 0.0300 Uiso calc S 1.00
H H7 0.9994 0.2500 -0.2138 0.0308 Uiso calc S 1.00
H H8 1.1551 0.2500 -0.2275 0.0332 Uiso calc S 1.00
H H9 1.2962 0.2500 -0.1455 0.0455 Uiso calc S 1.00
H H10 1.3041 0.1997 -0.0280 0.0455 Uiso calc . 1.00
H H11 0.6856 -0.0452 -0.0132 0.0618 Uiso calc . 1.00
H H12 0.6793 -0.0171 -0.1438 0.0618 Uiso calc . 1.00
H H13 0.7458 -0.0892 -0.1067 0.0618 Uiso calc . 1.00
H H14 0.8454 0.0017 0.1314 0.0812 Uiso calc . 1.00
H H15 0.9097 -0.0401 0.0409 0.0812 Uiso calc . 1.00
H H16 0.9226 0.0559 0.0779 0.0812 Uiso calc . 1.00
H H17 0.8991 0.0150 -0.2168 0.0649 Uiso calc . 1.00
H H18 0.8315 0.0863 -0.2534 0.0649 Uiso calc . 1.00
H H19 0.9141 0.1103 -0.1780 0.0649 Uiso calc . 1.00

loop_
_atom_site_aniso_label
_atom_site_aniso_U_11
_atom_site_aniso_U_22
_atom_site_aniso_U_33
_atom_site_aniso_U_12
_atom_site_aniso_U_13
_atom_site_aniso_U_23
Fe1 0.0168(3) 0.0220(3) 0.0342(3) 0.0000 0.0028(2) 0.0000
V1 0.0159(3) 0.0202(3) 0.0254(3) 0.0000 0.0013(3) 0.0000
Cl1 0.0244(5) 0.0432(6) 0.0260(5) 0.0000 -0.0015(4) 0.0000
Si1 0.0271(4) 0.0223(4) 0.0371(5) 0.0033(3) 0.0044(3) -0.0023(3)
N1 0.0190(10) 0.0200(10) 0.0290(10) 0.0007(9) 0.0024(9) 0.0002(9)
N2 0.019(2) 0.025(2) 0.027(2) 0.0000 -0.0010(10) 0.0000
C1 0.0210(10) 0.0160(10) 0.032(2) 0.0000(10) 0.0010(10) 0.0000(10)
C2 0.0250(10) 0.0240(10) 0.033(2) -0.0040(10) -0.0030(10) -0.0020(10)
C3 0.0190(10) 0.029(2) 0.055(2) -0.0050(10) -0.0030(10) -0.0010(10)
C4 0.028(2) 0.028(2) 0.051(2) -0.0040(10) 0.0160(10) 0.0030(10)
C5 0.0290(10) 0.0240(10) 0.029(2) 0.0000(10) 0.0000(10) 0.0050(10)
C6 0.050(2) 0.026(2) 0.079(2) -0.0030(10) 0.014(2) -0.012(2)
C7 0.069(2) 0.055(2) 0.079(3) 0.034(2) -0.021(2) -0.005(2)
C8 0.066(2) 0.037(2) 0.059(2) -0.007(2) 0.028(2) -0.015(2)
C9 0.016(2) 0.019(2) 0.031(2) 0.0000 0.004(2) 0.0000
C10 0.021(2) 0.031(2) 0.025(2) 0.0000 -0.004(2) 0.0000
C11 0.024(2) 0.030(2) 0.029(2) 0.0000 0.009(2) 0.0000
C12 0.018(2) 0.023(2) 0.036(2) 0.0000 0.000(2) 0.0000
C13 0.025(2) 0.034(2) 0.030(2) 0.0000 -0.006(2) 0.0000
C14 0.021(2) 0.031(2) 0.023(2) 0.0000 0.003(2) 0.0000
C15 0.025(2) 0.042(3) 0.048(3) 0.0000 0.002(2) 0.0000

loop_
_atom_type_symbol
_atom_type_description
_atom_type_scat_dispersion_real
_atom_type_scat_dispersion_imag
_atom_type_scat_source
C C 0.003 0.002
;International Tables for Crystallography
(1992, Vol. C, Tables 4.2.6.8 and 6.1.1.1)
;
H H 0.000 0.000
;International Tables for Crystallography
(1992, Vol. C, Table 6.1.1.2)
;
N N 0.006 0.003
;International Tables for Crystallography
(1992, Vol. C, Tables 4.2.6.8 and 6.1.1.1)
;
Si Si 0.082 0.070
;International Tables for Crystallography
(1992, Vol. C, Tables 4.2.6.8 and 6.1.1.1)
;
Cl Cl 0.148 0.159
;International Tables for Crystallography
(1992, Vol. C, Tables 4.2.6.8 and 6.1.1.1)
;
Fe Fe 0.346 0.844
;International Tables for Crystallography
(1992, Vol. C, Tables 4.2.6.8 and 6.1.1.1)
;
V V 0.300 0.529
;International Tables for Crystallography
(1992, Vol. C, Tables 4.2.6.8 and 6.1.1.1)
;

loop_
_geom_angle_atom_site_label_1
_geom_angle_atom_site_label_2
_geom_angle_atom_site_label_3
_geom_angle_site_symmetry_1
_geom_angle_site_symmetry_2
_geom_angle_site_symmetry_3
_geom_angle
_geom_angle_publ_flag
C1 Fe1 C1 1_555 1_555 7_555 108.40(10) ?
C1 Fe1 C2 1_555 1_555 1_555 40.94(10) ?
C1 Fe1 C2 1_555 1_555 7_555 122.72(10) ?
C1 Fe1 C3 1_555 1_555 1_555 68.30(10) ?
C1 Fe1 C3 1_555 1_555 7_555 158.10(10) ?
C1 Fe1 C4 1_555 1_555 1_555 68.44(10) ?
C1 Fe1 C4 1_555 1_555 7_555 161.00(10) ?
C1 Fe1 C5 1_555 1_555 1_555 40.93(10) ?
C1 Fe1 C5 1_555 1_555 7_555 125.02(10) ?
C2 Fe1 C2 1_555 1_555 7_555 106.00(10) ?
C2 Fe1 C3 1_555 1_555 1_555 40.60(10) ?
C2 Fe1 C3 1_555 1_555 7_555 121.20(10) ?
C2 Fe1 C4 1_555 1_555 1_555 68.10(10) ?
C2 Fe1 C4 1_555 1_555 7_555 156.80(10) ?
C2 Fe1 C5 1_555 1_555 1_555 68.50(10) ?
C2 Fe1 C5 1_555 1_555 7_555 160.40(10) ?
C3 Fe1 C3 1_555 1_555 7_555 106.20(10) ?
C3 Fe1 C4 1_555 1_555 1_555 39.90(10) ?
C3 Fe1 C4 1_555 1_555 7_555 121.80(10) ?
C3 Fe1 C5 1_555 1_555 1_555 67.70(10) ?
C3 Fe1 C5 1_555 1_555 7_555 158.50(10) ?
C4 Fe1 C4 1_555 1_555 7_555 108.00(10) ?
C4 Fe1 C5 1_555 1_555 1_555 40.40(10) ?
C4 Fe1 C5 1_555 1_555 7_555 124.40(10) ?
C5 Fe1 C5 1_555 1_555 7_555 110.00(10) ?
CL1 V1 N1 1_555 1_555 1_555 109.09(6) ?
CL1 V1 N1 1_555 1_555 7_555 109.09(6) ?
CL1 V1 N2 1_555 1_555 1_555 100.10(10) ?
N1 V1 N1 1_555 1_555 7_555 125.20(10) ?
N1 V1 N2 1_555 1_555 1_555 105.16(7) ?
N1 V1 N2 1_555 7_555 1_555 105.16(7) ?
N1 Si1 C6 . . . 107.50(10) ?
N1 Si1 C7 . . . 108.50(10) ?
N1 Si1 C8 . . . 109.20(10) ?
C6 Si1 C7 . . . 109.8(2) ?
C6 Si1 C8 . . . 111.1(2) ?
C7 Si1 C8 . . . 110.6(2) ?
V1 N1 Si1 . . . 130.40(10) ?
V1 N1 C1 . . . 107.3(2) ?
Si1 N1 C1 . . . 120.9(2) ?
V1 N2 C9 . . . 165.7(3) ?
Fe1 C1 N1 . . . 125.6(2) ?
Fe1 C1 C2 . . . 69.60(10) ?
Fe1 C1 C5 . . . 69.90(10) ?
N1 C1 C2 . . . 125.8(2) ?
N1 C1 C5 . . . 126.9(2) ?
C2 C1 C5 . . . 107.4(2) ?
Fe1 C2 C1 . . . 69.50(10) ?
Fe1 C2 C3 . . . 69.90(10) ?
C1 C2 C3 . . . 107.5(2) ?
Fe1 C3 C2 . . . 69.50(10) ?
Fe1 C3 C4 . . . 70.4(2) ?
C2 C3 C4 . . . 109.0(2) ?
Fe1 C4 C3 . . . 69.8(2) ?
Fe1 C4 C5 . . . 69.60(10) ?
C3 C4 C5 . . . 108.2(2) ?
Fe1 C5 C1 . . . 69.20(10) ?
Fe1 C5 C4 . . . 70.0(2) ?
C1 C5 C4 . . . 107.9(2) ?
N2 C9 C10 . . . 121.6(3) ?
N2 C9 C14 . . . 118.8(3) ?
C10 C9 C14 . . . 119.6(3) ?
C9 C10 C11 . . . 119.2(3) ?
C10 C11 C12 . . . 121.9(3) ?
C11 C12 C13 . . . 117.9(3) ?
C11 C12 C15 . . . 120.9(3) ?
C13 C12 C15 . . . 121.2(3) ?
C12 C13 C14 . . . 121.3(3) ?
C9 C14 C13 . . . 120.0(3) ?
Fe1 C2 H1 . . . 125.910 no
C1 C2 H1 . . . 126.231 no
C3 C2 H1 . . . 126.232 no
Fe1 C3 H2 . . . 126.228 no
C2 C3 H2 . . . 125.510 no
C4 C3 H2 . . . 125.513 no
Fe1 C4 H3 . . . 126.310 no
C3 C4 H3 . . . 125.917 no
C5 C4 H3 . . . 125.915 no
Fe1 C5 H4 . . . 126.364 no
C1 C5 H4 . . . 126.024 no
C4 C5 H4 . . . 126.027 no
Si1 C6 H11 . . . 109.470 no
Si1 C6 H12 . . . 109.469 no
Si1 C6 H13 . . . 109.472 no
H11 C6 H12 . . . 109.469 no
H11 C6 H13 . . . 109.475 no
H12 C6 H13 . . . 109.472 no
Si1 C7 H14 . . . 109.463 no
Si1 C7 H15 . . . 109.463 no
Si1 C7 H16 . . . 109.465 no
H14 C7 H15 . . . 109.476 no
H14 C7 H16 . . . 109.481 no
H15 C7 H16 . . . 109.480 no
Si1 C8 H17 . . . 109.460 no
Si1 C8 H18 . . . 109.466 no
Si1 C8 H19 . . . 109.464 no
H17 C8 H18 . . . 109.478 no
H17 C8 H19 . . . 109.476 no
H18 C8 H19 . . . 109.484 no
C9 C10 H7 . . . 120.384 no
C11 C10 H7 . . . 120.384 no
C10 C11 H8 . . . 119.048 no
C12 C11 H8 . . . 119.037 no
C12 C13 H5 . . . 119.332 no
C14 C13 H5 . . . 119.336 no
C9 C14 H6 . . . 120.001 no
C13 C14 H6 . . . 119.996 no
C12 C15 H9 . . . 108.351 no
C12 C15 H10 . . . 109.377 no
C12 C15 H10 . 1_555 7_555 109.377 no
H9 C15 H10 . . . 109.512 no
H9 C15 H10 . 1_555 7_555 109.512 no
H10 C15 H10 . 1_555 7_555 110.673 no

loop_
_geom_bond_atom_site_label_1
_geom_bond_atom_site_label_2
_geom_bond_site_symmetry_2
_geom_bond_distance
_geom_bond_publ_flag
Fe1 C1 . 2.040(2) yes
Fe1 C1 7_555 2.040(2) no
Fe1 C2 . 2.042(3) yes
Fe1 C2 7_555 2.042(3) no
Fe1 C3 . 2.047(3) yes
Fe1 C3 7_555 2.047(3) no
Fe1 C4 . 2.055(3) yes
Fe1 C4 7_555 2.055(3) no
Fe1 C5 . 2.050(3) yes
Fe1 C5 7_555 2.050(3) no
V1 Cl1 . 2.2570(10) yes
V1 N1 . 1.861(2) yes
V1 N1 7_555 1.861(2) yes
V1 N2 . 1.658(3) yes
Si1 N1 . 1.759(2) yes
Si1 C6 . 1.850(3) no
Si1 C7 . 1.851(3) no
Si1 C8 . 1.844(3) no
N1 C1 . 1.420(3) no
N2 C9 . 1.395(4) no
C1 C2 . 1.427(3) no
C1 C5 . 1.430(3) no
C2 C3 . 1.418(4) no
C3 C4 . 1.399(4) no
C4 C5 . 1.418(4) no
C9 C10 . 1.388(5) no
C9 C14 . 1.386(5) no
C10 C11 . 1.396(5) no
C11 C12 . 1.379(5) no
C12 C13 . 1.388(5) no
C12 C15 . 1.499(5) no
C13 C14 . 1.389(5) no
C2 H1 . 0.950 no
C3 H2 . 0.950 no
C4 H3 . 0.950 no
C5 H4 . 0.950 no
C6 H11 . 0.950 no
C6 H12 . 0.950 no
C6 H13 . 0.950 no
C7 H14 . 0.950 no
C7 H15 . 0.950 no
C7 H16 . 0.950 no
C8 H17 . 0.950 no
C8 H18 . 0.950 no
C8 H19 . 0.950 no
C10 H7 . 0.950 no
C11 H8 . 0.950 no
C13 H5 . 0.950 no
C14 H6 . 0.950 no
C15 H9 . 0.956 no
C15 H10 . 0.943 no
C15 H10 7_555 0.943 no

loop_
_geom_torsion_atom_site_label_1
_geom_torsion_atom_site_label_2
_geom_torsion_atom_site_label_3
_geom_torsion_atom_site_label_4
_geom_torsion_site_symmetry_1
_geom_torsion_site_symmetry_2
_geom_torsion_site_symmetry_3
_geom_torsion_site_symmetry_4
_geom_torsion
_geom_torsion_publ_flag
Fe1 C1 N1 V1 1_555 1_555 1_555 1_555 21.1(2) no
Fe1 C1 N1 Si1 1_555 1_555 1_555 1_555 -170.60(10) no
Fe1 C1 C2 C3 1_555 1_555 1_555 1_555 -59.8(2) no
Fe1 C1 C5 C4 1_555 1_555 1_555 1_555 59.5(2) no
Fe1 C1 N1 V1 1_555 7_555 7_555 1_555 -21.1(2) no
Fe1 C1 N1 Si1 1_555 7_555 7_555 7_555 170.60(10) no
Fe1 C1 C2 C3 1_555 7_555 7_555 7_555 59.8(2) no
Fe1 C1 C5 C4 1_555 7_555 7_555 7_555 -59.5(2) no
Fe1 C2 C1 N1 1_555 1_555 1_555 1_555 -119.9(2) no
Fe1 C2 C1 C5 1_555 1_555 1_555 1_555 59.9(2) no
Fe1 C2 C3 C4 1_555 1_555 1_555 1_555 -59.5(2) no
Fe1 C2 C1 N1 1_555 7_555 7_555 7_555 119.9(2) no
Fe1 C2 C1 C5 1_555 7_555 7_555 7_555 -59.9(2) no
Fe1 C2 C3 C4 1_555 7_555 7_555 7_555 59.5(2) no
Fe1 C3 C2 C1 1_555 1_555 1_555 1_555 59.6(2) no
Fe1 C3 C4 C5 1_555 1_555 1_555 1_555 -59.2(2) no
Fe1 C3 C2 C1 1_555 7_555 7_555 7_555 -59.6(2) no
Fe1 C3 C4 C5 1_555 7_555 7_555 7_555 59.2(2) no
Fe1 C4 C3 C2 1_555 1_555 1_555 1_555 58.9(2) no
Fe1 C4 C5 C1 1_555 1_555 1_555 1_555 -59.0(2) no
Fe1 C4 C3 C2 1_555 7_555 7_555 7_555 -58.9(2) no
Fe1 C4 C5 C1 1_555 7_555 7_555 7_555 59.0(2) no
Fe1 C5 C1 N1 1_555 1_555 1_555 1_555 120.1(3) no
Fe1 C5 C1 C2 1_555 1_555 1_555 1_555 -59.7(2) no
Fe1 C5 C4 C3 1_555 1_555 1_555 1_555 59.3(2) no
Fe1 C5 C1 N1 1_555 7_555 7_555 7_555 -120.1(3) no
Fe1 C5 C1 C2 1_555 7_555 7_555 7_555 59.7(2) no
Fe1 C5 C4 C3 1_555 7_555 7_555 7_555 -59.3(2) no
V1 N1 Si1 C6 1_555 1_555 1_555 1_555 177.8(2) no
V1 N1 Si1 C7 1_555 1_555 1_555 1_555 59.0(2) no
V1 N1 Si1 C8 1_555 1_555 1_555 1_555 -61.6(2) no
V1 N1 C1 C2 1_555 1_555 1_555 1_555 110.4(2) no
V1 N1 C1 C5 1_555 1_555 1_555 1_555 -69.4(3) no
V1 N1 C1 C2 1_555 7_555 7_555 7_555 -110.4(2) no
V1 N1 C1 C5 1_555 7_555 7_555 7_555 69.4(3) no
V1 N2 C9 C10 1_555 1_555 1_555 1_555 180.0 no
V1 N2 C9 C14 1_555 1_555 1_555 1_555 0.0 no
CL1 V1 N1 Si1 1_555 1_555 1_555 1_555 -88.40(10) no
CL1 V1 N1 C1 1_555 1_555 1_555 1_555 78.5(2) no
CL1 V1 N1 Si1 1_555 1_555 7_555 7_555 88.40(10) no
CL1 V1 N1 C1 1_555 1_555 7_555 7_555 -78.5(2) no
CL1 V1 N2 C9 1_555 1_555 1_555 1_555 0.0 no
Si1 N1 V1 N1 1_555 1_555 1_555 7_555 139.78(10) no
Si1 N1 V1 N2 1_555 1_555 1_555 1_555 18.3(2) no
Si1 N1 C1 C2 1_555 1_555 1_555 1_555 -81.3(3) no
Si1 N1 C1 C5 1_555 1_555 1_555 1_555 98.9(3) no
N1 V1 N1 C1 1_555 1_555 7_555 7_555 53.4(2) no
N1 V1 N2 C9 1_555 1_555 1_555 1_555 -113.11(7) no
N1 C1 Fe1 C1 1_555 1_555 1_555 7_555 1.0(3) no
N1 C1 Fe1 C2 1_555 1_555 1_555 1_555 120.0(3) no
N1 C1 Fe1 C2 1_555 1_555 1_555 7_555 43.9(2) no
N1 C1 Fe1 C3 1_555 1_555 1_555 1_555 157.9(2) no
N1 C1 Fe1 C3 1_555 1_555 1_555 7_555 78.6(3) no
N1 C1 Fe1 C4 1_555 1_555 1_555 1_555 -159.0(2) no
N1 C1 Fe1 C4 1_555 1_555 1_555 7_555 -76.2(4) no
N1 C1 Fe1 C5 1_555 1_555 1_555 1_555 -121.6(3) no
N1 C1 Fe1 C5 1_555 1_555 1_555 7_555 -41.4(3) no
N1 C1 C2 C3 1_555 1_555 1_555 1_555 -179.7(2) no
N1 C1 C5 C4 1_555 1_555 1_555 1_555 179.5(2) no
N2 V1 N1 C1 1_555 1_555 1_555 1_555 -174.9(2) no
N2 V1 N1 C1 1_555 1_555 7_555 7_555 174.9(2) no
N2 C9 C10 C11 1_555 1_555 1_555 1_555 180.0 no
N2 C9 C14 C13 1_555 1_555 1_555 1_555 180.0 no
C1 Fe1 C1 C2 1_555 1_555 7_555 7_555 119.00(10) no
C1 Fe1 C1 C5 1_555 1_555 7_555 7_555 -122.60(10) no
C1 Fe1 C2 C3 1_555 1_555 1_555 1_555 118.6(2) no
C1 Fe1 C2 C3 1_555 1_555 7_555 7_555 161.00(10) no
C1 Fe1 C3 C2 1_555 1_555 1_555 1_555 -38.20(10) no
C1 Fe1 C3 C4 1_555 1_555 1_555 1_555 81.9(2) no
C1 Fe1 C3 C2 1_555 1_555 7_555 7_555 -47.4(3) no
C1 Fe1 C3 C4 1_555 1_555 7_555 7_555 -167.5(2) no
C1 Fe1 C4 C3 1_555 1_555 1_555 1_555 -81.6(2) no
C1 Fe1 C4 C5 1_555 1_555 1_555 1_555 37.9(2) no
C1 Fe1 C4 C3 1_555 1_555 7_555 7_555 165.7(3) no
C1 Fe1 C4 C5 1_555 1_555 7_555 7_555 46.2(4) no
C1 Fe1 C5 C4 1_555 1_555 1_555 1_555 -119.3(2) no
C1 Fe1 C5 C4 1_555 1_555 7_555 7_555 -163.3(2) no
C1 N1 Si1 C6 1_555 1_555 1_555 1_555 12.5(2) no
C1 N1 Si1 C7 1_555 1_555 1_555 1_555 -106.3(2) no
C1 N1 Si1 C8 1_555 1_555 1_555 1_555 133.1(2) no
C1 C2 Fe1 C2 1_555 1_555 1_555 7_555 121.80(10) no
C1 C2 Fe1 C3 1_555 1_555 1_555 1_555 -118.6(2) no
C1 C2 Fe1 C3 1_555 1_555 1_555 7_555 163.20(10) no
C1 C2 Fe1 C4 1_555 1_555 1_555 1_555 -81.9(2) no
C1 C2 Fe1 C4 1_555 1_555 1_555 7_555 -166.6(2) no
C1 C2 Fe1 C5 1_555 1_555 1_555 1_555 -38.30(10) no
C1 C2 Fe1 C5 1_555 1_555 1_555 7_555 51.2(4) no
C1 C2 C3 C4 1_555 1_555 1_555 1_555 0.1(3) no
C1 C5 Fe1 C2 1_555 1_555 1_555 1_555 38.30(10) no
C1 C5 Fe1 C2 1_555 1_555 1_555 7_555 -38.8(4) no
C1 C5 Fe1 C3 1_555 1_555 1_555 1_555 82.2(2) no
C1 C5 Fe1 C3 1_555 1_555 1_555 7_555 159.4(3) no
C1 C5 Fe1 C4 1_555 1_555 1_555 1_555 119.3(2) no
C1 C5 Fe1 C4 1_555 1_555 1_555 7_555 -163.70(10) no
C1 C5 Fe1 C5 1_555 1_555 1_555 7_555 -120.80(10) no
C1 C5 C4 C3 1_555 1_555 1_555 1_555 0.3(3) no
C2 Fe1 C1 C5 1_555 1_555 1_555 1_555 -118.4(2) no
C2 Fe1 C1 C5 1_555 1_555 7_555 7_555 -165.50(10) no
C2 Fe1 C2 C3 1_555 1_555 7_555 7_555 119.50(10) no
C2 Fe1 C3 C4 1_555 1_555 1_555 1_555 120.1(2) no
C2 Fe1 C3 C4 1_555 1_555 7_555 7_555 162.00(10) no
C2 Fe1 C4 C3 1_555 1_555 1_555 1_555 -37.3(2) no
C2 Fe1 C4 C5 1_555 1_555 1_555 1_555 82.1(2) no
C2 Fe1 C4 C3 1_555 1_555 7_555 7_555 -42.0(3) no
C2 Fe1 C4 C5 1_555 1_555 7_555 7_555 -161.5(2) no
C2 Fe1 C5 C4 1_555 1_555 1_555 1_555 -81.0(2) no
C2 Fe1 C5 C4 1_555 1_555 7_555 7_555 158.1(3) no
C2 C1 Fe1 C3 1_555 1_555 1_555 1_555 37.9(2) no
C2 C1 Fe1 C3 1_555 1_555 1_555 7_555 -41.4(3) no
C2 C1 Fe1 C4 1_555 1_555 1_555 1_555 81.0(2) no
C2 C1 Fe1 C4 1_555 1_555 1_555 7_555 163.8(3) no
C2 C1 Fe1 C5 1_555 1_555 1_555 1_555 118.4(2) no
C2 C1 Fe1 C5 1_555 1_555 1_555 7_555 -161.40(10) no
C2 C1 C5 C4 1_555 1_555 1_555 1_555 -0.3(3) no
C2 C3 Fe1 C3 1_555 1_555 1_555 7_555 119.30(10) no
C2 C3 Fe1 C4 1_555 1_555 1_555 1_555 -120.1(2) no
C2 C3 Fe1 C4 1_555 1_555 1_555 7_555 159.8(2) no
C2 C3 Fe1 C5 1_555 1_555 1_555 1_555 -82.5(2) no
C2 C3 Fe1 C5 1_555 1_555 1_555 7_555 -170.7(3) no
C2 C3 C4 C5 1_555 1_555 1_555 1_555 -0.3(3) no
C3 Fe1 C1 C5 1_555 1_555 1_555 1_555 -80.5(2) no
C3 Fe1 C1 C5 1_555 1_555 7_555 7_555 159.8(2) no
C3 Fe1 C3 C4 1_555 1_555 7_555 7_555 120.50(10) no
C3 Fe1 C4 C5 1_555 1_555 1_555 1_555 119.5(2) no
C3 Fe1 C4 C5 1_555 1_555 7_555 7_555 163.8(2) no
C3 Fe1 C5 C4 1_555 1_555 1_555 1_555 -37.1(2) no
C3 Fe1 C5 C4 1_555 1_555 7_555 7_555 -40.2(3) no
C3 C2 Fe1 C4 1_555 1_555 1_555 1_555 36.7(2) no
C3 C2 Fe1 C4 1_555 1_555 1_555 7_555 -48.0(3) no
C3 C2 Fe1 C5 1_555 1_555 1_555 1_555 80.4(2) no
C3 C2 Fe1 C5 1_555 1_555 1_555 7_555 169.8(3) no
C3 C2 C1 C5 1_555 1_555 1_555 1_555 0.1(3) no
C3 C4 Fe1 C4 1_555 1_555 1_555 7_555 118.3(2) no
C3 C4 Fe1 C5 1_555 1_555 1_555 1_555 -119.5(2) no
C3 C4 Fe1 C5 1_555 1_555 1_555 7_555 159.9(2) no
C4 Fe1 C1 C5 1_555 1_555 1_555 1_555 -37.4(2) no
C4 Fe1 C1 C5 1_555 1_555 7_555 7_555 -45.4(4) no
C4 Fe1 C4 C5 1_555 1_555 7_555 7_555 122.20(10) no
C4 C3 Fe1 C5 1_555 1_555 1_555 1_555 37.6(2) no
C4 C3 Fe1 C5 1_555 1_555 1_555 7_555 -50.6(3) no
C4 C5 Fe1 C5 1_555 1_555 1_555 7_555 119.9(2) no
C9 C10 C11 C12 1_555 1_555 1_555 1_555 0.0 no
C9 C14 C13 C12 1_555 1_555 1_555 1_555 0.0 no
C10 C9 C14 C13 1_555 1_555 1_555 1_555 0.0 no
C10 C11 C12 C13 1_555 1_555 1_555 1_555 0.0 no
C10 C11 C12 C15 1_555 1_555 1_555 1_555 180.0 no
C11 C10 C9 C14 1_555 1_555 1_555 1_555 0.0 no
C11 C12 C13 C14 1_555 1_555 1_555 1_555 0.0 no
C14 C13 C12 C15 1_555 1_555 1_555 1_555 180.0 no
